data_7240038
loop_
_publ_author_name
'Quarez, \'Eric'
'Jouhara, Alia'
'Grolleau, St\'ephane'
'Dolhem, Franck'
'Dupr\'e, Nicolas'
'Poizot, Philippe'

_publ_section_title
;
 From partial to complete neutralization of 2,5-dihydroxyterephthalic acid
 in the Li--Na system: crystal chemistry and electrochemical behavior of
 Na2Li2C8H2O6vs. Li
;
_journal_issue 9
_journal_name_full CrystEngComm
_journal_page_first 1653
_journal_page_last 1663
_journal_paper_doi 10.1039/C9CE01674K
_journal_volume 22
_journal_year 2020
_chemical_formula_moiety 'C8 H18 Li2 Na2 O14'
_chemical_formula_sum 'C8 H18 Li2 Na2 O14'
_chemical_formula_weight 398.08
_space_group_crystal_system triclinic
_space_group_IT_number 2
_space_group_name_Hall '-P 1'
_space_group_name_H-M_alt 'P -1'
_atom_sites_solution_hydrogens mixed
_atom_sites_solution_primary direct
_atom_sites_solution_secondary difmap
_audit_creation_method SHELXL-2018/1
_audit_update_record
;
2019-05-13 deposited with the CCDC.	2019-12-27 downloaded from the CCDC.
;
_cell_angle_alpha 76.479(13)
_cell_angle_beta 66.792(8)
_cell_angle_gamma 84.39(2)
_cell_formula_units_Z 1
_cell_length_a 7.3738(11)
_cell_length_b 7.4503(14)
_cell_length_c 8.1802(8)
_cell_measurement_reflns_used 9917
_cell_measurement_temperature 295(2)
_cell_measurement_theta_max 35.0
_cell_measurement_theta_min 2.8
_cell_volume 401.58(11)
_computing_cell_refinement 'Dirax/LSQ (Duisenberg et al., 2000)'
_computing_data_collection 'Collect (Nonius BV, 1998)'
_computing_data_reduction 'EvalCCD (Duisenberg et al., 2003)'
_computing_molecular_graphics 'DIAMOND (Brandenburg, 1999)'
_computing_publication_material 'publCIF (Westrip, 2010)'
_computing_structure_refinement 'SHELXL-2018/1 (Sheldrick, 2018)'
_computing_structure_solution 'SHELXT (Sheldrick, 2015)'
_diffrn_ambient_temperature 295(2)
_diffrn_measured_fraction_theta_full 0.996
_diffrn_measured_fraction_theta_max 0.990
_diffrn_measurement_device_type 'Bruker-Nonius Kappa CCD'
_diffrn_measurement_method 'phi and omega scans'
_diffrn_radiation_type MoK\a
_diffrn_radiation_wavelength 0.71073
_diffrn_reflns_av_R_equivalents 0.0266
_diffrn_reflns_av_unetI/netI 0.0279
_diffrn_reflns_Laue_measured_fraction_full 0.996
_diffrn_reflns_Laue_measured_fraction_max 0.990
_diffrn_reflns_limit_h_max 11
_diffrn_reflns_limit_h_min -11
_diffrn_reflns_limit_k_max 11
_diffrn_reflns_limit_k_min -11
_diffrn_reflns_limit_l_max 13
_diffrn_reflns_limit_l_min -13
_diffrn_reflns_number 9917
_diffrn_reflns_point_group_measured_fraction_full 0.996
_diffrn_reflns_point_group_measured_fraction_max 0.990
_diffrn_reflns_theta_full 25.242
_diffrn_reflns_theta_max 34.999
_diffrn_reflns_theta_min 2.773
_diffrn_source 'sealed X-ray tube'
_exptl_absorpt_coefficient_mu 0.198
_exptl_absorpt_correction_T_max 0.9677
_exptl_absorpt_correction_T_min 0.9471
_exptl_absorpt_correction_type gaussian
_exptl_absorpt_process_details Jana2006
_exptl_crystal_colour light_green
_exptl_crystal_density_diffrn 1.646
_exptl_crystal_description block
_exptl_crystal_F_000 206
_exptl_crystal_recrystallization_method 'Re-crystallisation from solvent'
_exptl_crystal_size_max 0.355
_exptl_crystal_size_mid 0.310
_exptl_crystal_size_min 0.246
_refine_diff_density_max 0.468
_refine_diff_density_min -0.322
_refine_diff_density_rms 0.055
_refine_ls_extinction_coef 0.048(10)
_refine_ls_extinction_expression Fc^*^=kFc[1+0.001xFc^2^\l^3^/sin(2\q)]^-1/4^
_refine_ls_extinction_method 'SHELXL-2018/1 (Sheldrick 2018)'
_refine_ls_goodness_of_fit_ref 1.137
_refine_ls_hydrogen_treatment mixed
_refine_ls_matrix_type full
_refine_ls_number_parameters 151
_refine_ls_number_reflns 3489
_refine_ls_number_restraints 0
_refine_ls_restrained_S_all 1.137
_refine_ls_R_factor_all 0.0525
_refine_ls_R_factor_gt 0.0364
_refine_ls_shift/su_max 0.000
_refine_ls_shift/su_mean 0.000
_refine_ls_structure_factor_coef Fsqd
_refine_ls_weighting_details 'w=1/[\s^2^(Fo^2^)+(0.0314P)^2^+0.1202P] where P=(Fo^2^+2Fc^2^)/3'
_refine_ls_weighting_scheme calc
_refine_ls_wR_factor_gt 0.0836
_refine_ls_wR_factor_ref 0.0924
_reflns_Friedel_coverage 0.000
_reflns_number_gt 2842
_reflns_number_total 3489
_reflns_threshold_expression 'I > 2\s(I)'
_cod_data_source_file c9ce01674k2.cif
_cod_data_source_block shelx_CCDC1
_cod_depositor_comments 'Adding full bibliography for 7240037--7240040.cif.'
_cod_database_code 7240038
_shelx_shelxl_version_number 2018/1
_shelx_space_group_comment
;
The symmetry employed for this shelxl refinement is uniquely defined
by the following loop, which should always be used as a source of
symmetry information in preference to the above space-group names.
They are only intended as comments.
;

loop_
_space_group_symop_operation_xyz
'x, y, z'
'-x, -y, -z'

loop_
_atom_site_label
_atom_site_type_symbol
_atom_site_fract_x
_atom_site_fract_y
_atom_site_fract_z
_atom_site_U_iso_or_equiv
_atom_site_adp_type
_atom_site_occupancy
_atom_site_site_symmetry_order
_atom_site_calc_flag
_atom_site_refinement_flags_posn
_atom_site_refinement_flags_adp
_atom_site_refinement_flags_occupancy
_atom_site_disorder_assembly
_atom_site_disorder_group
Na1 Na 0.58606(6) 0.49117(6) 0.75775(6) 0.02379(11) Uani 1 1 d . . . . .
O1 O 0.44893(12) 0.29755(11) 1.04082(11) 0.02337(15) Uani 1 1 d . . . . .
H11 H 0.513(3) 0.204(3) 1.053(2) 0.042(5) Uiso 1 1 d . . . . .
H12 H 0.330(3) 0.259(2) 1.073(2) 0.039(4) Uiso 1 1 d . . . . .
O2 O 0.79663(12) 0.65539(13) 0.45907(12) 0.02708(17) Uani 1 1 d . . . . .
H21 H 0.829(3) 0.754(3) 0.467(3) 0.057(6) Uiso 1 1 d . . . . .
H22 H 0.696(3) 0.682(3) 0.433(3) 0.051(5) Uiso 1 1 d . . . . .
Li1 Li 0.8446(3) 0.2458(3) 0.0824(2) 0.0212(3) Uani 1 1 d . . . . .
O4 O 0.89822(12) 0.42573(12) 0.84803(11) 0.02550(16) Uani 1 1 d . . . . .
H41 H 0.920(3) 0.533(3) 0.851(3) 0.055(6) Uiso 1 1 d . . . . .
H42 H 0.991(3) 0.400(3) 0.760(3) 0.046(5) Uiso 1 1 d . . . . .
O5 O 0.72295(12) 0.01389(11) 0.09428(11) 0.02512(16) Uani 1 1 d . . . . .
H51 H 0.790(3) -0.052(3) 0.020(3) 0.049(5) Uiso 1 1 d . . . . .
H52 H 0.651(3) -0.058(3) 0.190(3) 0.043(5) Uiso 1 1 d . . . . .
O11 O 0.53809(10) 0.26105(11) 0.60361(9) 0.02187(15) Uani 1 1 d . . . . .
O12 O 0.32419(11) 0.68228(11) 0.69826(9) 0.02218(15) Uani 1 1 d . . . . .
O3 O 1.06774(9) 0.19613(9) 0.14756(8) 0.01711(13) Uani 1 1 d . . . . .
C1 C 0.85113(12) 0.12288(11) 0.46948(11) 0.01353(14) Uani 1 1 d . . . . .
C2 C 0.83164(12) 0.02338(12) 0.64327(11) 0.01530(15) Uani 1 1 d . . . . .
H2 H 0.717105 0.041342 0.740853 0.018 Uiso 1 1 calc R U . . .
C3 C 1.02722(12) 0.10177(12) 0.31907(11) 0.01351(14) Uani 1 1 d . . . . .
C11 C 0.67785(12) 0.24327(12) 0.45540(11) 0.01482(15) Uani 1 1 d . . . . .

loop_
_atom_site_aniso_label
_atom_site_aniso_U_11
_atom_site_aniso_U_22
_atom_site_aniso_U_33
_atom_site_aniso_U_23
_atom_site_aniso_U_13
_atom_site_aniso_U_12
Na1 0.0262(2) 0.0251(2) 0.01847(19) -0.00323(15) -0.00804(15) 0.00136(16)
O1 0.0205(3) 0.0213(3) 0.0265(4) -0.0016(3) -0.0085(3) -0.0028(3)
O2 0.0213(3) 0.0314(4) 0.0289(4) -0.0075(3) -0.0093(3) -0.0008(3)
Li1 0.0199(7) 0.0256(8) 0.0186(7) -0.0048(6) -0.0084(6) 0.0021(6)
O4 0.0247(4) 0.0249(4) 0.0214(3) -0.0021(3) -0.0046(3) -0.0003(3)
O5 0.0268(4) 0.0219(3) 0.0245(4) -0.0080(3) -0.0059(3) -0.0002(3)
O11 0.0180(3) 0.0281(4) 0.0158(3) -0.0052(3) -0.0044(2) 0.0087(3)
O12 0.0223(3) 0.0282(4) 0.0156(3) -0.0047(3) -0.0093(2) 0.0107(3)
O3 0.0157(3) 0.0210(3) 0.0113(3) 0.0009(2) -0.0045(2) 0.0015(2)
C1 0.0125(3) 0.0140(3) 0.0131(3) -0.0016(3) -0.0050(3) 0.0016(2)
C2 0.0124(3) 0.0181(4) 0.0128(3) -0.0016(3) -0.0038(3) 0.0025(3)
C3 0.0125(3) 0.0151(3) 0.0116(3) -0.0009(3) -0.0043(2) 0.0001(3)
C11 0.0141(3) 0.0151(3) 0.0158(3) -0.0040(3) -0.0065(3) 0.0028(3)

loop_
_atom_type_symbol
_atom_type_description
_atom_type_scat_dispersion_real
_atom_type_scat_dispersion_imag
_atom_type_scat_source
Na Na 0.0362 0.0249 'International Tables Vol C Tables 4.2.6.8 and 6.1.1.4'
Li Li -0.0003 0.0001 'International Tables Vol C Tables 4.2.6.8 and 6.1.1.4'
O O 0.0106 0.0060 'International Tables Vol C Tables 4.2.6.8 and 6.1.1.4'
C C 0.0033 0.0016 'International Tables Vol C Tables 4.2.6.8 and 6.1.1.4'
H H 0.0000 0.0000 'International Tables Vol C Tables 4.2.6.8 and 6.1.1.4'

loop_
_geom_angle_atom_site_label_1
_geom_angle_atom_site_label_2
_geom_angle_atom_site_label_3
_geom_angle
_geom_angle_site_symmetry_1
_geom_angle_site_symmetry_3
_geom_angle_publ_flag
O1 Na1 O2 167.14(4) . . ?
O1 Na1 O12 107.99(3) . . ?
O2 Na1 O12 84.85(3) . . ?
O1 Na1 O1 78.94(3) . 2_667 ?
O2 Na1 O1 104.22(4) . 2_667 ?
O12 Na1 O1 82.58(3) . 2_667 ?
O1 Na1 O11 91.93(3) . . ?
O2 Na1 O11 86.95(3) . . ?
O12 Na1 O11 90.65(3) . . ?
O1 Na1 O11 166.27(3) 2_667 . ?
O1 Na1 O4 79.64(3) . . ?
O2 Na1 O4 89.11(3) . . ?
O12 Na1 O4 154.24(3) . . ?
O1 Na1 O4 74.67(3) 2_667 . ?
O11 Na1 O4 114.05(3) . . ?
O1 Na1 Li1 83.87(4) . 2_666 ?
O2 Na1 Li1 108.49(4) . 2_666 ?
O12 Na1 Li1 30.96(3) . 2_666 ?
O1 Na1 Li1 58.16(4) 2_667 2_666 ?
O11 Na1 Li1 111.06(4) . 2_666 ?
O4 Na1 Li1 132.18(4) . 2_666 ?
O1 Na1 Na1 40.95(2) . 2_667 ?
O2 Na1 Na1 140.85(3) . 2_667 ?
O12 Na1 Na1 96.17(3) . 2_667 ?
O1 Na1 Na1 37.99(2) 2_667 2_667 ?
O11 Na1 Na1 132.06(3) . 2_667 ?
O4 Na1 Na1 73.18(2) . 2_667 ?
Li1 Na1 Na1 65.21(3) 2_666 2_667 ?
O1 Na1 H22 170.7(5) . . ?
O2 Na1 H22 19.2(5) . . ?
O12 Na1 H22 67.0(5) . . ?
O1 Na1 H22 107.5(5) 2_667 . ?
O11 Na1 H22 80.5(5) . . ?
O4 Na1 H22 108.3(5) . . ?
Li1 Na1 H22 93.8(4) 2_666 . ?
Na1 Na1 H22 145.1(5) 2_667 . ?
Na1 O1 Na1 101.06(3) . 2_667 ?
Na1 O1 H11 113.1(13) . . ?
Na1 O1 H11 116.7(13) 2_667 . ?
Na1 O1 H12 117.0(11) . . ?
Na1 O1 H12 104.5(11) 2_667 . ?
H11 O1 H12 104.6(16) . . ?
Na1 O2 H21 109.3(14) . . ?
Na1 O2 H22 88.8(13) . . ?
H21 O2 H22 104.2(18) . . ?
O3 Li1 O12 95.48(8) . 2_666 ?
O3 Li1 O4 113.35(9) . 1_554 ?
O12 Li1 O4 118.75(10) 2_666 1_554 ?
O3 Li1 O5 111.42(9) . . ?
O12 Li1 O5 103.25(9) 2_666 . ?
O4 Li1 O5 113.04(9) 1_554 . ?
O3 Li1 C3 26.49(4) . . ?
O12 Li1 C3 76.48(6) 2_666 . ?
O4 Li1 C3 139.13(9) 1_554 . ?
O5 Li1 C3 97.79(7) . . ?
O3 Li1 Na1 132.53(8) . 2_666 ?
O12 Li1 Na1 40.97(4) 2_666 2_666 ?
O4 Li1 Na1 84.57(6) 1_554 2_666 ?
O5 Li1 Na1 99.17(7) . 2_666 ?
C3 Li1 Na1 117.36(6) . 2_666 ?
Li1 O4 Na1 112.95(6) 1_556 . ?
Li1 O4 H41 113.9(14) 1_556 . ?
Na1 O4 H41 99.6(13) . . ?
Li1 O4 H42 115.8(13) 1_556 . ?
Na1 O4 H42 107.6(13) . . ?
H41 O4 H42 105.6(18) . . ?
Li1 O5 H51 117.2(13) . . ?
Li1 O5 H52 126.2(13) . . ?
H51 O5 H52 107.3(18) . . ?
C11 O11 Na1 116.53(6) . . ?
C11 O12 Li1 123.77(8) 2_666 2_666 ?
C11 O12 Na1 126.33(6) 2_666 . ?
Li1 O12 Na1 108.07(6) 2_666 . ?
C3 O3 Li1 114.37(8) . . ?
C2 C1 C3 118.66(7) . . ?
C2 C1 C11 116.82(7) . . ?
C3 C1 C11 124.51(7) . . ?
C1 C2 C3 124.69(8) . 2_756 ?
C1 C2 H2 117.7 . . ?
C3 C2 H2 117.7 2_756 . ?
O3 C3 C2 119.01(7) . 2_756 ?
O3 C3 C1 124.33(7) . . ?
C2 C3 C1 116.63(7) 2_756 . ?
C2 C3 Li1 146.81(7) 2_756 . ?
C1 C3 Li1 90.68(6) . . ?
O12 C11 O11 123.05(8) 2_666 . ?
O12 C11 C1 119.84(7) 2_666 . ?
O11 C11 C1 117.09(7) . . ?

loop_
_geom_bond_atom_site_label_1
_geom_bond_atom_site_label_2
_geom_bond_distance
_geom_bond_site_symmetry_2
_geom_bond_publ_flag
Na1 O1 2.3115(10) . ?
Na1 O2 2.4209(11) . ?
Na1 O12 2.4233(9) . ?
Na1 O1 2.4612(10) 2_667 ?
Na1 O11 2.4769(10) . ?
Na1 O4 2.6521(10) . ?
Na1 Li1 3.5135(19) 2_666 ?
Na1 Na1 3.6855(9) 2_667 ?
Na1 H22 2.546(19) . ?
O1 H11 0.811(19) . ?
O1 H12 0.869(18) . ?
O2 H21 0.82(2) . ?
O2 H22 0.84(2) . ?
Li1 O3 1.8995(18) . ?
Li1 O12 1.9013(19) 2_666 ?
Li1 O4 1.9833(19) 1_554 ?
Li1 O5 1.989(2) . ?
Li1 C3 2.7411(19) . ?
O4 H41 0.84(2) . ?
O4 H42 0.82(2) . ?
O5 H51 0.84(2) . ?
O5 H52 0.843(19) . ?
O11 C11 1.2701(11) . ?
O12 C11 1.2550(11) 2_666 ?
O3 C3 1.3421(10) . ?
C1 C2 1.3994(12) . ?
C1 C3 1.4199(11) . ?
C1 C11 1.5146(12) . ?
C2 C3 1.4058(12) 2_756 ?
C2 H2 0.9300 . ?

loop_
_geom_hbond_atom_site_label_D
_geom_hbond_atom_site_label_H
_geom_hbond_atom_site_label_A
_geom_hbond_distance_DH
_geom_hbond_distance_HA
_geom_hbond_distance_DA
_geom_hbond_angle_DHA
_geom_hbond_site_symmetry_A
_geom_hbond_publ_flag
O1 H11 O5 0.811(19) 2.068(19) 2.8583(13) 164.7(17) 1_556 yes
O1 H12 O3 0.869(18) 1.855(18) 2.7214(11) 174.8(17) 1_456 yes
O4 H41 O3 0.84(2) 2.03(2) 2.8625(13) 171.1(19) 2_766 yes
O4 H42 O2 0.82(2) 1.96(2) 2.7800(13) 176.5(18) 2_766 yes
O5 H51 O3 0.84(2) 1.86(2) 2.7042(12) 177.8(19) 2_755 yes
O5 H52 O11 0.843(19) 2.11(2) 2.9432(13) 169.8(17) 2_656 yes
